data_1531019
loop_
_publ_author_name
'Zayakina, N.V.'
'Brovkin, A.A.'

_publ_section_title
;
 Crystal structure of Ca B4 O7
;
_journal_name_full Kristallografiya
_journal_page_first 275
_journal_page_last 280
_journal_volume 22
_journal_year 1977
_chemical_formula_sum 'B4 Ca O7'
_chemical_name_systematic 'Ca B4 O7'
_space_group_IT_number 14
_symmetry_space_group_name_Hall '-P 2yn'
_symmetry_space_group_name_H-M 'P 1 21/n 1'
_cell_angle_alpha 90
_cell_angle_beta 92.1
_cell_angle_gamma 90
_cell_formula_units_Z 8
_cell_length_a 12.34
_cell_length_b 9.95
_cell_length_c 7.85
_cell_volume 963.199
_citation_journal_id_ASTM KRISAJ
_cod_data_source_file Zayakina_KRISAJ_1977_169.cif
_cod_data_source_block B4Ca1O7
_cod_original_cell_volume 963.1992
_cod_original_sg_symbol_Hall '-P 2ybc (x-z,y,z)'
_cod_original_formula_sum 'B4 Ca1 O7'
_cod_database_code 1531019

loop_
_symmetry_equiv_pos_as_xyz
x,y,z
-x+1/2,y+1/2,-z+1/2
-x,-y,-z
x-1/2,-y-1/2,z-1/2

loop_
_atom_site_label
_atom_site_type_symbol
_atom_site_fract_x
_atom_site_fract_y
_atom_site_fract_z
_atom_site_occupancy
_atom_site_U_iso_or_equiv
B1 B+3 0.035 0.086 0.245 1 0.0
O8 O-2 0.761 0.168 0.04 1 0.0
O3 O-2 0.43 0.446 0.24 1 0.0
B5 B+3 0.346 0.394 0.149 1 0.0
O4 O-2 0.916 0.077 0.197 1 0.0
O10 O-2 0.038 0.363 0.279 1 0.0
O14 O-2 0.739 0.25 0.388 1 0.0
B3 B+3 0.681 0.068 0.098 1 0.0
O2 O-2 0.926 0.281 0.04 1 0.0
O6 O-2 0.574 0.147 0.082 1 0.0
B2 B+3 0.698 0.108 0.419 1 0.0
O12 O-2 0.322 0.049 0.019 1 0.0
O13 O-2 0.337 0.252 0.154 1 0.0
B6 B+3 0.292 0.18 0.016 1 0.0
B7 B+3 0.869 0.173 0.091 1 0.0
O5 O-2 0.588 0.11 0.485 1 0.0
B8 B+3 0.051 0.291 0.42 1 0.0
O7 O-2 0.698 0.025 0.267 1 0.0
Ca1 Ca+2 0.4333 0.0809 0.2966 1 0.0
O9 O-2 0.093 0.165 0.122 1 0.0
O11 O-2 0.044 0.154 0.423 1 0.0
B4 B+3 0.041 0.293 0.105 1 0.0
O1 O-2 0.275 0.463 0.047 1 0.0
Ca2 Ca+2 0.6524 0.3821 0.17 1 0.0
